data_7012704
loop_
_publ_author_name
'Apfelbacher, Andreas'
'Braunstein, Pierre'
'Brissieux, Luc'
'Welter, Richard'

_publ_section_title
;
 New phosphino-oxazoline and related phosphino-iminolate palladium
 complexes; structure of an unusual zwitterionic dinuclear Pd(ii)
 complex
;
_journal_issue 9
_journal_name_full 'Dalton Transactions'
_journal_page_first 1669
_journal_paper_doi 10.1039/b300321n
_journal_year 2003
_chemical_formula_moiety 'C22 H20 Cl2 N O P Pd, C H2 Cl2'
_chemical_formula_sum 'C23 H22 Cl4 N O P Pd'
_chemical_formula_weight 607.59
_space_group_IT_number 19
_symmetry_cell_setting orthorhombic
_symmetry_space_group_name_Hall 'P 2ac 2ab'
_symmetry_space_group_name_H-M 'P 21 21 21'
_atom_sites_solution_hydrogens geom
_atom_sites_solution_primary direct
_atom_sites_solution_secondary difmap
_audit_creation_method SHELXL-97
_cell_angle_alpha 90.00
_cell_angle_beta 90.00
_cell_angle_gamma 90.00
_cell_formula_units_Z 4
_cell_length_a 8.541(5)
_cell_length_b 13.825(5)
_cell_length_c 20.676(5)
_cell_measurement_reflns_used 35245
_cell_measurement_temperature 173(2)
_cell_measurement_theta_max 27.485
_cell_measurement_theta_min 0.998
_cell_volume 2441.4(18)
_computing_cell_refinement 'Denzo (Nonius B.V., 1998)'
_computing_data_collection 'Collect (Nonius B.V., 1998)'
_computing_data_reduction 'Denzo (Nonius B.V., 1998)'
_computing_molecular_graphics 'ATOMS V6 (Dowty, 2002)'
_computing_publication_material 'SHELXL-97 (Sheldrick, 1997)'
_computing_structure_refinement 'SHELXL-97 (Sheldrick, 1997)'
_computing_structure_solution 'SHELXS-97 (Sheldrick, 1997)'
_diffrn_ambient_temperature 173(2)
_diffrn_measured_fraction_theta_full 0.999
_diffrn_measured_fraction_theta_max 0.999
_diffrn_measurement_device_type KappaCCD
_diffrn_measurement_method '\p scans'
_diffrn_radiation_monochromator graphite
_diffrn_radiation_source 'fine-focus sealed tube'
_diffrn_radiation_type MoK\a
_diffrn_radiation_wavelength 0.71069
_diffrn_reflns_av_R_equivalents 0.0000
_diffrn_reflns_av_sigmaI/netI 0.0873
_diffrn_reflns_limit_h_max 11
_diffrn_reflns_limit_h_min 0
_diffrn_reflns_limit_k_max 17
_diffrn_reflns_limit_k_min 0
_diffrn_reflns_limit_l_max 26
_diffrn_reflns_limit_l_min -26
_diffrn_reflns_number 5580
_diffrn_reflns_theta_full 27.48
_diffrn_reflns_theta_max 27.48
_diffrn_reflns_theta_min 2.58
_exptl_absorpt_coefficient_mu 1.280
_exptl_absorpt_correction_type none
_exptl_crystal_colour orange
_exptl_crystal_density_diffrn 1.653
_exptl_crystal_density_method 'not measured'
_exptl_crystal_description prism
_exptl_crystal_F_000 1216
_exptl_crystal_size_max 0.13
_exptl_crystal_size_mid 0.10
_exptl_crystal_size_min 0.08
_refine_diff_density_max 0.641
_refine_diff_density_min -0.677
_refine_diff_density_rms 0.077
_refine_ls_abs_structure_details 'Flack H D (1983), Acta Cryst. A39, 876-881'
_refine_ls_abs_structure_Flack -0.03(3)
_refine_ls_extinction_method none
_refine_ls_goodness_of_fit_ref 0.754
_refine_ls_hydrogen_treatment mixed
_refine_ls_matrix_type full
_refine_ls_number_parameters 280
_refine_ls_number_reflns 5579
_refine_ls_number_restraints 0
_refine_ls_restrained_S_all 0.754
_refine_ls_R_factor_all 0.0464
_refine_ls_R_factor_gt 0.0307
_refine_ls_shift/su_max 0.001
_refine_ls_shift/su_mean 0.000
_refine_ls_structure_factor_coef Fsqd
_refine_ls_weighting_details 'calc w=1/[\s^2^(Fo^2^)+(0.0000P)^2^+0.0000P] where P=(Fo^2^+2Fc^2^)/3'
_refine_ls_weighting_scheme calc
_refine_ls_wR_factor_gt 0.0635
_refine_ls_wR_factor_ref 0.0698
_reflns_number_gt 4479
_reflns_number_total 5579
_reflns_threshold_expression >2sigma(I)
_cod_data_source_file b300321n.txt
_cod_data_source_block bris4
_cod_database_code 7012704

loop_
_symmetry_equiv_pos_as_xyz
'x, y, z'
'-x+1/2, -y, z+1/2'
'x+1/2, -y+1/2, -z'
'-x, y+1/2, -z+1/2'

loop_
_atom_site_label
_atom_site_type_symbol
_atom_site_fract_x
_atom_site_fract_y
_atom_site_fract_z
_atom_site_U_iso_or_equiv
_atom_site_adp_type
_atom_site_occupancy
_atom_site_symmetry_multiplicity
_atom_site_calc_flag
_atom_site_refinement_flags
_atom_site_disorder_assembly
_atom_site_disorder_group
Pd Pd 1.05569(3) 0.212543(18) -0.110080(12) 0.02447(7) Uani 1 1 d . . .
P P 0.83051(11) 0.27133(6) -0.14504(4) 0.0250(2) Uani 1 1 d . . .
Cl1 Cl 1.29035(11) 0.15113(7) -0.06572(5) 0.0363(2) Uani 1 1 d . . .
Cl2 Cl 1.18570(11) 0.29982(7) -0.18756(4) 0.0366(2) Uani 1 1 d . . .
Cl3 Cl 0.54386(18) -0.14338(10) -0.06282(6) 0.0680(4) Uani 1 1 d . . .
Cl4 Cl 0.55334(16) -0.02717(10) -0.18027(6) 0.0685(4) Uani 1 1 d . . .
N N 0.9165(4) 0.1404(2) -0.04651(13) 0.0270(7) Uani 1 1 d . . .
O O 0.6834(3) 0.10783(17) -0.00198(12) 0.0341(6) Uani 1 1 d . . .
C17 C 0.9900(4) -0.0333(2) -0.04513(17) 0.0275(8) Uani 1 1 d . . .
C1 C 0.8216(4) 0.4002(2) -0.15465(17) 0.0279(8) Uani 1 1 d . . .
C16 C 0.9489(5) 0.0553(2) -0.00513(16) 0.0287(8) Uani 1 1 d . . .
H11 H 1.0351 0.0702 0.0245 0.034 Uiso 1 1 calc . . .
C7 C 0.7487(4) 0.2140(3) -0.21595(16) 0.0270(7) Uani 1 1 d . . .
C14 C 0.7705(5) 0.1607(3) -0.04237(17) 0.0287(8) Uani 1 1 d . . .
C12 C 0.8274(5) 0.1380(3) -0.24463(17) 0.0309(8) Uani 1 1 d . . .
H14 H 0.9258 0.1201 -0.2295 0.037 Uiso 1 1 calc . . .
C13 C 0.6946(4) 0.2399(2) -0.07943(17) 0.0296(8) Uani 1 1 d . . .
H15A H 0.6763 0.2955 -0.0518 0.036 Uiso 1 1 calc . . .
H15B H 0.5951 0.2186 -0.0969 0.036 Uiso 1 1 calc . . .
C3 C 0.8669(4) 0.5575(3) -0.1084(2) 0.0385(9) Uani 1 1 d . . .
H16 H 0.8942 0.5957 -0.0731 0.046 Uiso 1 1 calc . . .
C11 C 0.7601(5) 0.0880(3) -0.29625(19) 0.0389(10) Uani 1 1 d . . .
H17 H 0.8120 0.0360 -0.3150 0.047 Uiso 1 1 calc . . .
C18 C 0.9380(5) -0.0452(2) -0.10825(18) 0.0356(8) Uani 1 1 d . . .
H18 H 0.8763 0.0022 -0.1273 0.043 Uiso 1 1 calc . . .
C8 C 0.6020(5) 0.2409(3) -0.23875(19) 0.0365(10) Uani 1 1 d . . .
H19 H 0.5473 0.2908 -0.2188 0.044 Uiso 1 1 calc . . .
C22 C 1.0801(5) -0.1044(3) -0.01742(18) 0.0370(10) Uani 1 1 d . . .
H20 H 1.1147 -0.0972 0.0250 0.044 Uiso 1 1 calc . . .
C4 C 0.8323(5) 0.6004(3) -0.1668(2) 0.0386(10) Uani 1 1 d . . .
H21 H 0.8359 0.6673 -0.1708 0.046 Uiso 1 1 calc . . .
C20 C 1.0689(5) -0.1977(3) -0.1144(2) 0.0497(11) Uani 1 1 d . . .
H22 H 1.0961 -0.2527 -0.1377 0.060 Uiso 1 1 calc . . .
C5 C 0.7927(5) 0.5449(3) -0.2189(2) 0.0386(10) Uani 1 1 d . . .
H23 H 0.7681 0.5743 -0.2581 0.046 Uiso 1 1 calc . . .
C15 C 0.7944(5) 0.0468(3) 0.03327(18) 0.0362(10) Uani 1 1 d . . .
H24A H 0.7586 -0.0197 0.0345 0.043 Uiso 1 1 calc . . .
H24B H 0.8080 0.0698 0.0772 0.043 Uiso 1 1 calc . . .
C6 C 0.7890(5) 0.4437(3) -0.21366(18) 0.0334(9) Uani 1 1 d . . .
H26 H 0.7649 0.4060 -0.2495 0.040 Uiso 1 1 calc . . .
C9 C 0.5379(5) 0.1932(3) -0.2911(2) 0.0432(10) Uani 1 1 d . . .
H28 H 0.4416 0.2128 -0.3075 0.052 Uiso 1 1 calc . . .
C2 C 0.8613(4) 0.4581(3) -0.10186(18) 0.0329(9) Uani 1 1 d . . .
H29 H 0.8841 0.4297 -0.0622 0.040 Uiso 1 1 calc . . .
C10 C 0.6163(6) 0.1165(3) -0.31904(19) 0.0477(12) Uani 1 1 d . . .
H2 H 0.5713 0.0839 -0.3537 0.057 Uiso 1 1 calc . . .
C21 C 1.1202(6) -0.1870(3) -0.0520(2) 0.0483(12) Uani 1 1 d . . .
H1 H 1.1814 -0.2347 -0.0329 0.058 Uiso 1 1 calc . . .
C23 C 0.4399(6) -0.0700(3) -0.1170(2) 0.0601(12) Uani 1 1 d . . .
H3A H 0.3530 -0.1068 -0.1346 0.072 Uiso 1 1 calc . . .
H3B H 0.3968 -0.0154 -0.0935 0.072 Uiso 1 1 calc . . .
C19 C 0.9774(5) -0.1275(3) -0.1431(2) 0.0473(11) Uani 1 1 d . . .
H5 H 0.9424 -0.1352 -0.1853 0.057 Uiso 1 1 calc . . .

loop_
_atom_site_aniso_label
_atom_site_aniso_U_11
_atom_site_aniso_U_22
_atom_site_aniso_U_33
_atom_site_aniso_U_23
_atom_site_aniso_U_13
_atom_site_aniso_U_12
Pd 0.02442(13) 0.02364(12) 0.02536(12) -0.00034(12) 0.00188(12) 0.00006(12)
P 0.0255(5) 0.0235(5) 0.0262(4) 0.0010(4) 0.0019(4) 0.0005(4)
Cl1 0.0285(5) 0.0422(6) 0.0381(5) 0.0033(5) -0.0019(4) 0.0043(4)
Cl2 0.0335(5) 0.0409(6) 0.0355(5) 0.0088(4) 0.0081(4) -0.0026(5)
Cl3 0.0737(9) 0.0805(9) 0.0498(7) 0.0197(6) -0.0072(7) -0.0023(9)
Cl4 0.0521(7) 0.0932(10) 0.0603(7) 0.0334(7) -0.0099(7) -0.0209(8)
N 0.0290(18) 0.0226(15) 0.0293(16) -0.0032(12) 0.0024(13) -0.0004(14)
O 0.0332(15) 0.0339(14) 0.0352(14) 0.0078(12) 0.0072(13) -0.0038(13)
C17 0.030(2) 0.0230(18) 0.0290(19) 0.0003(15) 0.0013(15) -0.0066(15)
C1 0.028(2) 0.0245(18) 0.031(2) 0.0021(15) 0.0030(17) -0.0005(16)
C16 0.034(2) 0.0241(17) 0.0279(17) 0.0038(14) -0.0028(19) 0.0024(18)
C7 0.0280(19) 0.0245(17) 0.0285(17) 0.0016(17) 0.0033(15) -0.0027(17)
C14 0.032(2) 0.026(2) 0.0277(19) 0.0004(16) 0.0035(16) -0.0007(17)
C12 0.030(2) 0.0297(19) 0.033(2) 0.0014(17) 0.0019(17) -0.0019(18)
C13 0.032(2) 0.0253(19) 0.0312(18) -0.0015(15) 0.0074(16) 0.0028(16)
C3 0.039(2) 0.034(2) 0.043(2) -0.011(2) 0.003(2) -0.0061(17)
C11 0.043(3) 0.039(2) 0.035(2) -0.0120(19) 0.0082(19) -0.006(2)
C18 0.039(2) 0.0342(19) 0.0334(19) -0.0025(17) -0.006(2) -0.0027(19)
C8 0.035(2) 0.031(2) 0.044(2) 0.0000(18) 0.0002(17) -0.0017(17)
C22 0.043(3) 0.031(2) 0.037(2) 0.0031(17) -0.001(2) 0.0017(19)
C4 0.030(2) 0.0222(19) 0.064(3) 0.000(2) 0.001(2) -0.0018(17)
C20 0.049(3) 0.031(2) 0.069(3) -0.017(2) 0.017(3) -0.010(2)
C5 0.034(2) 0.032(2) 0.049(2) 0.0145(19) -0.0039(19) 0.0023(18)
C15 0.044(3) 0.033(2) 0.031(2) 0.0057(17) 0.0064(19) 0.0029(19)
C6 0.032(2) 0.030(2) 0.038(2) -0.0009(17) -0.0046(18) -0.0013(18)
C9 0.039(3) 0.042(2) 0.049(2) 0.0024(19) -0.008(2) -0.010(2)
C2 0.035(2) 0.0322(19) 0.032(2) 0.0025(17) 0.0024(17) -0.0011(17)
C10 0.058(3) 0.053(3) 0.032(2) -0.008(2) 0.000(2) -0.023(2)
C21 0.050(3) 0.028(2) 0.067(3) 0.006(2) 0.013(2) 0.0040(18)
C23 0.058(3) 0.054(3) 0.068(3) 0.020(2) 0.011(3) 0.007(3)
C19 0.054(3) 0.048(3) 0.040(2) -0.014(2) 0.002(2) -0.012(2)

loop_
_atom_type_symbol
_atom_type_description
_atom_type_scat_dispersion_real
_atom_type_scat_dispersion_imag
_atom_type_scat_source
C C 0.0033 0.0016 'International Tables Vol C Tables 4.2.6.8 and 6.1.1.4'
H H 0.0000 0.0000 'International Tables Vol C Tables 4.2.6.8 and 6.1.1.4'
O O 0.0106 0.0060 'International Tables Vol C Tables 4.2.6.8 and 6.1.1.4'
F F 0.0171 0.0103 'International Tables Vol C Tables 4.2.6.8 and 6.1.1.4'
P P 0.1023 0.0942 'International Tables Vol C Tables 4.2.6.8 and 6.1.1.4'
Pd Pd -0.9988 1.0072 'International Tables Vol C Tables 4.2.6.8 and 6.1.1.4'
Cl Cl 0.1484 0.1585 'International Tables Vol C Tables 4.2.6.8 and 6.1.1.4'
N N 0.0061 0.0033 'International Tables Vol C Tables 4.2.6.8 and 6.1.1.4'

loop_
_geom_angle_atom_site_label_1
_geom_angle_atom_site_label_2
_geom_angle_atom_site_label_3
_geom_angle
_geom_angle_site_symmetry_1
_geom_angle_site_symmetry_3
_geom_angle_publ_flag
N Pd P 83.28(9) . . ?
N Pd Cl2 173.20(9) . . ?
P Pd Cl2 89.97(5) . . ?
N Pd Cl1 93.95(10) . . ?
P Pd Cl1 176.25(3) . . ?
Cl2 Pd Cl1 92.84(5) . . ?
C1 P C7 109.20(17) . . ?
C1 P C13 106.82(16) . . ?
C7 P C13 104.55(16) . . ?
C1 P Pd 116.01(13) . . ?
C7 P Pd 116.15(12) . . ?
C13 P Pd 102.79(13) . . ?
C14 N C16 108.5(3) . . ?
C14 N Pd 120.3(3) . . ?
C16 N Pd 130.8(2) . . ?
C14 O C15 105.4(3) . . ?
C22 C17 C18 119.1(3) . . ?
C22 C17 C16 118.7(3) . . ?
C18 C17 C16 122.3(3) . . ?
C6 C1 C2 119.2(3) . . ?
C6 C1 P 122.4(3) . . ?
C2 C1 P 118.2(3) . . ?
N C16 C17 111.7(3) . . ?
N C16 C15 101.4(3) . . ?
C17 C16 C15 114.6(3) . . ?
C12 C7 C8 119.8(3) . . ?
C12 C7 P 119.6(3) . . ?
C8 C7 P 120.5(3) . . ?
N C14 O 117.7(3) . . ?
N C14 C13 123.5(3) . . ?
O C14 C13 118.9(3) . . ?
C7 C12 C11 120.3(4) . . ?
C14 C13 P 106.2(3) . . ?
C4 C3 C2 120.4(4) . . ?
C10 C11 C12 119.3(4) . . ?
C19 C18 C17 120.5(4) . . ?
C9 C8 C7 119.8(4) . . ?
C17 C22 C21 120.7(4) . . ?
C5 C4 C3 120.2(3) . . ?
C21 C20 C19 120.6(4) . . ?
C4 C5 C6 120.3(4) . . ?
O C15 C16 104.7(3) . . ?
C1 C6 C5 119.7(4) . . ?
C8 C9 C10 120.2(4) . . ?
C3 C2 C1 120.1(4) . . ?
C11 C10 C9 120.7(4) . . ?
C20 C21 C22 119.7(4) . . ?
Cl4 C23 Cl3 113.4(3) . . ?
C20 C19 C18 119.5(4) . . ?

loop_
_geom_bond_atom_site_label_1
_geom_bond_atom_site_label_2
_geom_bond_distance
_geom_bond_site_symmetry_2
_geom_bond_publ_flag
Pd N 2.034(3) . ?
Pd P 2.2095(14) . ?
Pd Cl2 2.2924(10) . ?
Pd Cl1 2.3620(14) . ?
P C1 1.794(4) . ?
P C7 1.807(4) . ?
P C13 1.837(4) . ?
Cl3 C23 1.752(5) . ?
Cl4 C23 1.732(5) . ?
N C14 1.281(5) . ?
N C16 1.480(4) . ?
O C14 1.336(4) . ?
O C15 1.464(4) . ?
C17 C22 1.373(5) . ?
C17 C18 1.388(5) . ?
C17 C16 1.519(5) . ?
C1 C6 1.388(5) . ?
C1 C2 1.395(5) . ?
C16 C15 1.544(6) . ?
C7 C12 1.382(5) . ?
C7 C8 1.389(5) . ?
C14 C13 1.486(5) . ?
C12 C11 1.396(5) . ?
C3 C4 1.378(6) . ?
C3 C2 1.381(5) . ?
C11 C10 1.373(6) . ?
C18 C19 1.387(5) . ?
C8 C9 1.380(5) . ?
C22 C21 1.390(6) . ?
C4 C5 1.365(6) . ?
C20 C21 1.371(6) . ?
C20 C19 1.379(6) . ?
C5 C6 1.404(5) . ?
C9 C10 1.381(6) . ?
